data_7007206
loop_
_publ_author_name
'Helm, Monte L.'
'Hill, Lensey L.'
'Lee, John P.'
'Van Derveer, Donald G.'
'Grant, Gregory J.'

_publ_section_title
;
 Cadmium-113 NMR studies on homoleptic complexes containing thioether
 ligands: the crystal structures of [Cd([12]aneS4)2](ClO4)2,
 [Cd([18]aneS4N2)](PF6)2 and [Cd([9]aneS3)2](PF6)2.
;
_journal_issue 29
_journal_name_full 'Dalton transactions (Cambridge, England : 2003)'
_journal_page_first 3534
_journal_page_last 3543
_journal_paper_doi 10.1039/b601665k
_journal_year 2006
_chemical_formula_sum 'C14 H30 Cd F12 N2 O4 P2 S6'
_chemical_formula_weight 885.10
_chemical_name_common (Cd(9S3)2)(PF6)2
_chemical_name_systematic
;
?
;
_space_group_IT_number 2
_symmetry_cell_setting triclinic
_symmetry_space_group_name_Hall '-P 1'
_symmetry_space_group_name_H-M 'P -1'
_atom_sites_solution_hydrogens geom
_atom_sites_solution_primary direct
_atom_sites_solution_secondary difmap
_audit_creation_method SHELXL-97
_cell_angle_alpha 82.599(5)
_cell_angle_beta 66.620(5)
_cell_angle_gamma 89.569(5)
_cell_formula_units_Z 1
_cell_length_a 8.180(3)
_cell_length_b 10.089(3)
_cell_length_c 10.129(4)
_cell_measurement_temperature 193(2)
_cell_volume 760.0(5)
_computing_cell_refinement 'Bruker XSCANS'
_computing_data_collection 'Bruker XSCANS'
_computing_data_reduction 'Bruker SHELXTL'
_computing_molecular_graphics 'Bruker SHELXTL'
_computing_publication_material 'Bruker SHELXTL'
_computing_structure_refinement 'SHELXL-97 (Sheldrick, 1997)'
_computing_structure_solution 'SHELXS-97 (Sheldrick, 1990)'
_diffrn_ambient_temperature 193(2)
_diffrn_measured_fraction_theta_full 0.882
_diffrn_measured_fraction_theta_max 0.882
_diffrn_measurement_device_type 'Bruker P4'
_diffrn_measurement_method '\w scans'
_diffrn_radiation_monochromator graphite
_diffrn_radiation_source 'fine-focus sealed tube'
_diffrn_radiation_type MoK\a
_diffrn_radiation_wavelength 0.71073
_diffrn_reflns_av_R_equivalents 0.0295
_diffrn_reflns_av_sigmaI/netI 0.0433
_diffrn_reflns_limit_h_max 10
_diffrn_reflns_limit_h_min -11
_diffrn_reflns_limit_k_max 13
_diffrn_reflns_limit_k_min -13
_diffrn_reflns_limit_l_max 13
_diffrn_reflns_limit_l_min -13
_diffrn_reflns_number 6350
_diffrn_reflns_theta_full 28.62
_diffrn_reflns_theta_max 28.62
_diffrn_reflns_theta_min 2.04
_exptl_absorpt_coefficient_mu 1.337
_exptl_absorpt_correction_T_max 0.7432
_exptl_absorpt_correction_T_min 0.7415
_exptl_absorpt_correction_type none
_exptl_crystal_density_diffrn 1.934
_exptl_crystal_density_method 'not measured'
_exptl_crystal_F_000 442
_exptl_crystal_size_max 0.24
_exptl_crystal_size_mid 0.24
_exptl_crystal_size_min 0.24
_refine_diff_density_max 1.250
_refine_diff_density_min -1.532
_refine_diff_density_rms 0.143
_refine_ls_extinction_coef 0.013(2)
_refine_ls_extinction_expression Fc^*^=kFc[1+0.001xFc^2^\l^3^/sin(2\q)]^-1/4^
_refine_ls_extinction_method SHELXL
_refine_ls_goodness_of_fit_ref 1.077
_refine_ls_hydrogen_treatment mixed
_refine_ls_matrix_type full
_refine_ls_number_parameters 241
_refine_ls_number_reflns 3433
_refine_ls_number_restraints 0
_refine_ls_restrained_S_all 1.077
_refine_ls_R_factor_all 0.0444
_refine_ls_R_factor_gt 0.0421
_refine_ls_shift/su_max 0.000
_refine_ls_shift/su_mean 0.000
_refine_ls_structure_factor_coef Fsqd
_refine_ls_weighting_details 'calc w=1/[\s^2^(Fo^2^)+(0.0799P)^2^+0.3041P] where P=(Fo^2^+2Fc^2^)/3'
_refine_ls_weighting_scheme calc
_refine_ls_wR_factor_gt 0.1136
_refine_ls_wR_factor_ref 0.1160
_reflns_number_gt 3191
_reflns_number_total 3433
_reflns_threshold_expression >2sigma(I)
_cod_data_source_file b601665k.txt
_cod_data_source_block grant31
_cod_depositor_comments
;
The following automatic conversions were performed:
'_symmetry_cell_setting' value 'Triclinic' changed to 'triclinic'
according to '/home/saulius/struct/CIF-dictionaries/cif_core.dic'
dictionary named 'cif_core.dic' version 2.4.1 from 2010-06-29.

Automatic conversion script
Id: cif_fix_enum 1527 2010-12-29 10:47:43Z saulius 
;
_cod_original_cell_volume 760.0(4)
_cod_original_sg_symbol_H-M P-1
_cod_database_code 7007206

loop_
_symmetry_equiv_pos_as_xyz
'x, y, z'
'-x, -y, -z'

loop_
_atom_site_label
_atom_site_type_symbol
_atom_site_fract_x
_atom_site_fract_y
_atom_site_fract_z
_atom_site_U_iso_or_equiv
_atom_site_adp_type
_atom_site_occupancy
_atom_site_symmetry_multiplicity
_atom_site_calc_flag
_atom_site_refinement_flags
_atom_site_disorder_assembly
_atom_site_disorder_group
Cd1 Cd 0.0000 0.0000 0.0000 0.02285(13) Uani 1 2 d S . .
S1 S -0.12063(8) 0.12121(6) -0.18761(7) 0.02222(17) Uani 1 1 d . . .
C2 C 0.0385(4) 0.0588(3) -0.3476(3) 0.0313(6) Uani 1 1 d . . .
H2A H 0.0083 -0.0343 -0.3407 0.048(8) Uiso 1 1 calc R . .
H2B H 0.0225 0.1042 -0.4307 0.048(8) Uiso 1 1 calc R . .
C3 C 0.2360(4) 0.0722(3) -0.3774(3) 0.0293(6) Uani 1 1 d . . .
H3A H 0.2702 0.1656 -0.3927 0.042(7) Uiso 1 1 calc R . .
H3B H 0.3032 0.0367 -0.4658 0.042(7) Uiso 1 1 calc R . .
S4 S 0.29713(9) -0.01121(7) -0.23485(8) 0.02634(18) Uani 1 1 d . . .
C5 C 0.4238(4) 0.1176(3) -0.2012(3) 0.0269(5) Uani 1 1 d . . .
H5A H 0.4476 0.0831 -0.1181 0.035(7) Uiso 1 1 calc R . .
H5B H 0.5366 0.1325 -0.2827 0.035(7) Uiso 1 1 calc R . .
C6 C 0.3421(3) 0.2524(3) -0.1751(3) 0.0247(5) Uani 1 1 d . . .
H6A H 0.3211 0.2894 -0.2589 0.030(6) Uiso 1 1 calc R . .
H6B H 0.4265 0.3117 -0.1653 0.030(6) Uiso 1 1 calc R . .
S7 S 0.13399(9) 0.24664(6) -0.01565(7) 0.02305(17) Uani 1 1 d . . .
C8 C -0.0170(4) 0.3376(3) -0.0820(3) 0.0268(5) Uani 1 1 d . . .
H8A H -0.1320 0.3327 -0.0029 0.038(7) Uiso 1 1 calc R . .
H8B H 0.0239 0.4300 -0.1071 0.038(7) Uiso 1 1 calc R . .
C9 C -0.0418(4) 0.2937(3) -0.2114(3) 0.0261(5) Uani 1 1 d . . .
H9A H 0.0701 0.3074 -0.2940 0.039(7) Uiso 1 1 calc R . .
H9B H -0.1250 0.3507 -0.2332 0.039(7) Uiso 1 1 calc R . .
P1 P -0.23341(10) -0.64903(7) 0.42532(8) 0.02589(18) Uani 1 1 d . . .
F1 F -0.4286(3) -0.7136(3) 0.4738(3) 0.0544(6) Uani 1 1 d . . .
F2 F -0.0393(3) -0.5848(3) 0.3757(3) 0.0608(7) Uani 1 1 d . . .
F3 F -0.2836(5) -0.6255(4) 0.5880(3) 0.0844(10) Uani 1 1 d . . .
F4 F -0.2943(16) -0.4964(9) 0.4217(10) 0.062(2) Uani 0.50 1 d P . .
F5 F -0.1685(13) -0.7834(9) 0.4927(9) 0.063(2) Uani 0.50 1 d P . .
F6 F -0.2147(9) -0.6463(10) 0.2628(7) 0.073(2) Uani 0.50 1 d P . .
F4' F -0.2965(13) -0.5218(9) 0.3629(11) 0.072(3) Uani 0.50 1 d P . .
F5' F -0.1721(17) -0.7931(9) 0.4311(13) 0.088(4) Uani 0.50 1 d P . .
F6' F -0.1553(11) -0.7087(10) 0.2743(8) 0.077(2) Uani 0.50 1 d P . .
N1 N 0.5864(5) -0.2576(4) -0.1766(4) 0.0492(9) Uani 1 1 d . . .
O1 O 0.656(3) -0.1552(17) -0.2050(18) 0.112(7) Uani 0.50 1 d P . .
O1' O 0.6868(15) -0.1583(13) -0.2665(11) 0.049(2) Uani 0.50 1 d P . .
O2 O 0.4815(19) -0.2454(11) -0.0698(12) 0.051(2) Uani 0.50 1 d P . .
O2' O 0.459(3) -0.2979(18) -0.0424(18) 0.109(7) Uani 0.50 1 d P . .
C10 C 0.6243(6) -0.3745(5) -0.2516(5) 0.0549(10) Uani 1 1 d . . .
H10A H 0.6106 -0.4532 -0.1830 0.120(15) Uiso 1 1 calc R . .
H10B H 0.7443 -0.3658 -0.3237 0.120(15) Uiso 1 1 calc R . .
H10C H 0.5430 -0.3820 -0.2976 0.120(15) Uiso 1 1 calc R . .

loop_
_atom_site_aniso_label
_atom_site_aniso_U_11
_atom_site_aniso_U_22
_atom_site_aniso_U_33
_atom_site_aniso_U_23
_atom_site_aniso_U_13
_atom_site_aniso_U_12
Cd1 0.02147(18) 0.02121(17) 0.02238(18) 0.00701(11) -0.00796(12) -0.00669(10)
S1 0.0219(3) 0.0243(3) 0.0222(3) -0.0003(2) -0.0114(3) -0.0037(2)
C2 0.0315(14) 0.0407(15) 0.0249(14) -0.0113(12) -0.0125(12) -0.0048(12)
C3 0.0271(13) 0.0389(15) 0.0215(13) -0.0091(11) -0.0076(11) -0.0048(11)
S4 0.0206(3) 0.0243(3) 0.0309(4) -0.0044(3) -0.0066(3) -0.0014(2)
C5 0.0196(11) 0.0308(13) 0.0288(14) 0.0000(11) -0.0091(11) -0.0058(10)
C6 0.0218(12) 0.0286(13) 0.0210(12) 0.0019(10) -0.0071(10) -0.0107(10)
S7 0.0265(3) 0.0247(3) 0.0175(3) -0.0010(2) -0.0087(3) -0.0069(2)
C8 0.0326(14) 0.0196(11) 0.0274(14) -0.0037(10) -0.0108(11) -0.0006(10)
C9 0.0325(14) 0.0205(11) 0.0267(14) 0.0026(10) -0.0150(12) -0.0011(10)
P1 0.0241(3) 0.0245(3) 0.0259(4) -0.0007(3) -0.0075(3) -0.0011(3)
F1 0.0389(11) 0.0780(16) 0.0400(12) 0.0161(11) -0.0159(9) -0.0297(11)
F2 0.0289(10) 0.0619(14) 0.0864(19) 0.0004(13) -0.0206(11) -0.0106(10)
F3 0.102(2) 0.103(2) 0.0404(14) -0.0157(14) -0.0179(14) -0.0498(18)
F4 0.060(4) 0.034(3) 0.076(6) 0.004(3) -0.014(4) 0.012(3)
F5 0.056(4) 0.049(5) 0.067(4) 0.020(3) -0.016(3) 0.015(3)
F6 0.049(4) 0.136(8) 0.023(2) -0.014(4) -0.002(3) -0.020(4)
F4' 0.041(3) 0.043(4) 0.114(8) 0.047(5) -0.030(5) -0.009(3)
F5' 0.090(5) 0.028(3) 0.169(12) -0.037(6) -0.070(8) 0.028(3)
F6' 0.068(5) 0.117(7) 0.034(3) -0.032(4) -0.001(3) -0.008(4)
N1 0.0433(17) 0.058(2) 0.069(2) -0.0274(18) -0.0404(19) 0.0169(16)
O1 0.132(14) 0.056(6) 0.21(2) -0.043(12) -0.131(15) 0.021(8)
O1' 0.038(3) 0.039(4) 0.065(5) 0.001(4) -0.017(3) -0.011(3)
O2 0.052(5) 0.076(5) 0.024(4) -0.023(4) -0.010(4) 0.022(4)
O2' 0.060(6) 0.22(2) 0.050(7) -0.027(10) -0.024(6) 0.020(12)
C10 0.048(2) 0.060(2) 0.068(3) -0.028(2) -0.029(2) 0.0136(19)

loop_
_atom_type_symbol
_atom_type_description
_atom_type_scat_dispersion_real
_atom_type_scat_dispersion_imag
_atom_type_scat_source
C C 0.0033 0.0016 'International Tables Vol C Tables 4.2.6.8 and 6.1.1.4'
H H 0.0000 0.0000 'International Tables Vol C Tables 4.2.6.8 and 6.1.1.4'
F F 0.0171 0.0103 'International Tables Vol C Tables 4.2.6.8 and 6.1.1.4'
P P 0.1023 0.0942 'International Tables Vol C Tables 4.2.6.8 and 6.1.1.4'
S S 0.1246 0.1234 'International Tables Vol C Tables 4.2.6.8 and 6.1.1.4'
Cd Cd -0.8075 1.2024 'International Tables Vol C Tables 4.2.6.8 and 6.1.1.4'
N N 0.0061 0.0033 'International Tables Vol C Tables 4.2.6.8 and 6.1.1.4'
O O 0.0106 0.0060 'International Tables Vol C Tables 4.2.6.8 and 6.1.1.4'

loop_
_geom_angle_atom_site_label_1
_geom_angle_atom_site_label_2
_geom_angle_atom_site_label_3
_geom_angle
_geom_angle_site_symmetry_1
_geom_angle_site_symmetry_3
_geom_angle_publ_flag
S1 Cd1 S1 180.0 2 . ?
S1 Cd1 S4 83.78(3) 2 2 ?
S1 Cd1 S4 96.22(3) . 2 ?
S1 Cd1 S4 96.22(3) 2 . ?
S1 Cd1 S4 83.78(3) . . ?
S4 Cd1 S4 180.00(4) 2 . ?
S1 Cd1 S7 96.94(3) 2 . ?
S1 Cd1 S7 83.06(3) . . ?
S4 Cd1 S7 96.89(2) 2 . ?
S4 Cd1 S7 83.11(2) . . ?
S1 Cd1 S7 83.06(3) 2 2 ?
S1 Cd1 S7 96.94(3) . 2 ?
S4 Cd1 S7 83.11(2) 2 2 ?
S4 Cd1 S7 96.89(2) . 2 ?
S7 Cd1 S7 180.000(10) . 2 ?
C9 S1 C2 102.89(14) . . ?
C9 S1 Cd1 103.16(9) . . ?
C2 S1 Cd1 97.13(10) . . ?
C3 C2 S1 118.08(19) . . ?
C2 C3 S4 115.0(2) . . ?
C5 S4 C3 103.71(14) . . ?
C5 S4 Cd1 96.31(10) . . ?
C3 S4 Cd1 101.76(10) . . ?
C6 C5 S4 117.94(19) . . ?
C5 C6 S7 114.44(19) . . ?
C8 S7 C6 104.21(13) . . ?
C8 S7 Cd1 96.72(9) . . ?
C6 S7 Cd1 101.46(9) . . ?
C9 C8 S7 118.25(18) . . ?
C8 C9 S1 115.41(19) . . ?
F4' P1 F5' 156.5(5) . . ?
F4' P1 F2 92.1(4) . . ?
F5' P1 F2 93.6(5) . . ?
F4' P1 F3 102.2(4) . . ?
F5' P1 F3 100.4(4) . . ?
F2 P1 F3 91.91(17) . . ?
F4' P1 F6 65.2(5) . . ?
F5' P1 F6 91.8(5) . . ?
F2 P1 F6 92.7(3) . . ?
F3 P1 F6 166.7(3) . . ?
F4' P1 F1 87.7(4) . . ?
F5' P1 F1 86.4(5) . . ?
F2 P1 F1 179.50(15) . . ?
F3 P1 F1 88.58(15) . . ?
F6 P1 F1 86.8(3) . . ?
F4' P1 F6' 94.1(5) . . ?
F5' P1 F6' 63.7(5) . . ?
F2 P1 F6' 85.3(3) . . ?
F3 P1 F6' 163.5(4) . . ?
F6 P1 F6' 29.7(3) . . ?
F1 P1 F6' 94.3(3) . . ?
F4' P1 F4 24.9(4) . . ?
F5' P1 F4 178.3(5) . . ?
F2 P1 F4 85.2(4) . . ?
F3 P1 F4 78.5(4) . . ?
F6 P1 F4 89.5(5) . . ?
F1 P1 F4 94.8(4) . . ?
F6' P1 F4 117.3(5) . . ?
F4' P1 F5 179.4(5) . . ?
F5' P1 F5 23.8(4) . . ?
F2 P1 F5 88.3(4) . . ?
F3 P1 F5 77.4(3) . . ?
F6 P1 F5 115.2(5) . . ?
F1 P1 F5 91.9(4) . . ?
F6' P1 F5 86.3(4) . . ?
F4 P1 F5 154.7(4) . . ?
F4' F4 P1 71.0(13) . . ?
F5' F5 P1 70.9(13) . . ?
F6' F6 P1 76.1(9) . . ?
F6' F6 F4' 130.3(11) . . ?
P1 F6 F4' 55.9(4) . . ?
F4 F4' P1 84.1(15) . . ?
F4 F4' F6 140.6(17) . . ?
P1 F4' F6 58.9(4) . . ?
F5 F5' P1 85.3(14) . . ?
F5 F5' F6' 140.5(17) . . ?
P1 F5' F6' 60.1(5) . . ?
F6 F6' P1 74.2(9) . . ?
F6 F6' F5' 126.8(11) . . ?
P1 F6' F5' 56.2(4) . . ?
O2 N1 O1 99.1(11) . . ?
O2 N1 O1' 123.1(8) . . ?
O1 N1 O1' 26.3(10) . . ?
O2 N1 O2' 23.6(11) . . ?
O1 N1 O2' 121.2(12) . . ?
O1' N1 O2' 146.4(10) . . ?
O2 N1 C10 129.1(7) . . ?
O1 N1 C10 131.8(10) . . ?
O1' N1 C10 107.3(6) . . ?
O2' N1 C10 106.3(9) . . ?
O1' O1 N1 94(3) . . ?
O1' O1 O2 130(3) . . ?
N1 O1 O2 39.9(8) . . ?
O1 O1' N1 60(3) . . ?
O2' O2 N1 104(3) . . ?
O2' O2 O1 142(3) . . ?
N1 O2 O1 41.0(7) . . ?
O2 O2' N1 52(2) . . ?

loop_
_geom_bond_atom_site_label_1
_geom_bond_atom_site_label_2
_geom_bond_distance
_geom_bond_site_symmetry_2
_geom_bond_publ_flag
Cd1 S1 2.6366(9) 2 ?
Cd1 S1 2.6366(9) . ?
Cd1 S4 2.6563(9) 2 ?
Cd1 S4 2.6563(9) . ?
Cd1 S7 2.6869(10) . ?
Cd1 S7 2.6869(10) 2 ?
S1 C9 1.813(3) . ?
S1 C2 1.815(3) . ?
C2 C3 1.525(4) . ?
C3 S4 1.816(3) . ?
S4 C5 1.815(3) . ?
C5 C6 1.518(4) . ?
C6 S7 1.818(3) . ?
S7 C8 1.817(3) . ?
C8 C9 1.523(4) . ?
P1 F4' 1.534(8) . ?
P1 F5' 1.536(8) . ?
P1 F2 1.579(2) . ?
P1 F3 1.582(3) . ?
P1 F6 1.588(7) . ?
P1 F1 1.589(2) . ?
P1 F6' 1.602(7) . ?
P1 F4 1.615(9) . ?
P1 F5 1.620(8) . ?
F4 F4' 0.684(12) . ?
F5 F5' 0.656(12) . ?
F6 F6' 0.816(10) . ?
F6 F4' 1.683(13) . ?
F5' F6' 1.657(14) . ?
N1 O2 1.103(12) . ?
N1 O1 1.130(18) . ?
N1 O1' 1.300(12) . ?
N1 O2' 1.357(17) . ?
N1 C10 1.450(5) . ?
O1 O1' 0.58(2) . ?
O1 O2 1.70(2) . ?
O2 O2' 0.56(2) . ?
